data_4126803
loop_
_publ_author_name
'Okumura, Mikiko'
'Shved, Alexander S.'
'Sarlah, David'

_publ_section_title
;
 Palladium-Catalyzed Dearomative syn-1,4-Carboamination.
;
_journal_name_full 'Journal of the American Chemical Society'
_journal_paper_doi 10.1021/jacs.7b11663
_journal_year 2017
_chemical_formula_moiety 'C18 H19 N3 O4'
_chemical_formula_sum 'C18 H19 N3 O4'
_chemical_formula_weight 341.36
_space_group_crystal_system monoclinic
_space_group_IT_number 15
_space_group_name_Hall '-C 2yc'
_space_group_name_H-M_alt 'C 1 2/c 1'
_symmetry_space_group_name_Hall '-C 2yc'
_symmetry_space_group_name_H-M 'C 1 2/c 1'
_atom_sites_solution_hydrogens mixed
_atom_sites_solution_primary dual
_audit_creation_date 2017-10-24
_audit_creation_method
;
Olex2 1.2
(compiled 2017.03.28 svn.r3405 for OlexSys, GUI svn.r5335)
;
_cell_angle_alpha 90
_cell_angle_beta 116.7290(10)
_cell_angle_gamma 90
_cell_formula_units_Z 8
_cell_length_a 22.0040(9)
_cell_length_b 9.7666(4)
_cell_length_c 17.3783(7)
_cell_measurement_reflns_used 14282
_cell_measurement_temperature 100(2)
_cell_measurement_theta_max 27.14
_cell_measurement_theta_min 2.43
_cell_volume 3335.6(2)
_computing_cell_refinement 'SAINT v8.34A (Bruker, 2013)'
_computing_data_reduction 'SAINT v8.34A (Bruker, 2013)'
_computing_molecular_graphics 'Olex2 (Dolomanov et al., 2009)'
_computing_publication_material 'Olex2 (Dolomanov et al., 2009)'
_computing_structure_refinement 'XL (Sheldrick, 2008)'
_computing_structure_solution 'XT (Sheldrick, 2015)'
_diffrn_ambient_temperature 100.01
_diffrn_detector 'Bruker Photon 100 area detector'
_diffrn_detector_type 'photon counter area detector'
_diffrn_measured_fraction_theta_full 1.000
_diffrn_measured_fraction_theta_max 0.999
_diffrn_measurement_device 'kappa diffractometer'
_diffrn_measurement_device_type 'Bruker D8 Venture/Photon 100'
_diffrn_measurement_method '\f and \w scans'
_diffrn_radiation_monochromator graphite
_diffrn_radiation_probe x-ray
_diffrn_radiation_type MoK\a
_diffrn_radiation_wavelength 0.71073
_diffrn_reflns_av_R_equivalents 0.0502
_diffrn_reflns_av_unetI/netI 0.0248
_diffrn_reflns_Laue_measured_fraction_full 1.000
_diffrn_reflns_Laue_measured_fraction_max 0.999
_diffrn_reflns_limit_h_max 28
_diffrn_reflns_limit_h_min -28
_diffrn_reflns_limit_k_max 12
_diffrn_reflns_limit_k_min -12
_diffrn_reflns_limit_l_max 22
_diffrn_reflns_limit_l_min -22
_diffrn_reflns_number 33389
_diffrn_reflns_point_group_measured_fraction_full 1.000
_diffrn_reflns_point_group_measured_fraction_max 0.999
_diffrn_reflns_theta_full 25.242
_diffrn_reflns_theta_max 27.142
_diffrn_reflns_theta_min 2.329
_diffrn_source 'microfocus sealed X-ray tube'
_diffrn_source_target Mo
_diffrn_source_type 'Incoatec I\ms'
_diffrn_standards_number 0
_exptl_absorpt_coefficient_mu 0.098
_exptl_absorpt_correction_T_max 1.0000
_exptl_absorpt_correction_T_min 0.9617
_exptl_absorpt_correction_type multi-scan
_exptl_absorpt_process_details
'SADABS-2014/4 (Bruker,2014/4) was used for absorption correction. wR2(int) was 0.0859 before and 0.0609 after correction. The Ratio of minimum to maximum transmission is 0.9617. The \l/2 correction factor is 0.00150.'
_exptl_crystal_colour colourless
_exptl_crystal_colour_primary colourless
_exptl_crystal_density_diffrn 1.360
_exptl_crystal_description prism
_exptl_crystal_F_000 1440
_exptl_crystal_recrystallization_method 'recrystalized from diethyl ether/hexane mixture.'
_exptl_crystal_size_max 0.209
_exptl_crystal_size_mid 0.2
_exptl_crystal_size_min 0.101
_refine_diff_density_max 0.291
_refine_diff_density_min -0.204
_refine_diff_density_rms 0.044
_refine_ls_extinction_coef 0.0064(3)
_refine_ls_extinction_expression Fc^*^=kFc[1+0.001xFc^2^\l^3^/sin(2\q)]^-1/4^
_refine_ls_extinction_method 'SHELXL-2014/7 (Sheldrick 2014'
_refine_ls_goodness_of_fit_ref 1.044
_refine_ls_hydrogen_treatment mixed
_refine_ls_matrix_type full
_refine_ls_number_parameters 234
_refine_ls_number_reflns 3709
_refine_ls_number_restraints 0
_refine_ls_restrained_S_all 1.044
_refine_ls_R_factor_all 0.0490
_refine_ls_R_factor_gt 0.0376
_refine_ls_shift/su_max 0.001
_refine_ls_shift/su_mean 0.000
_refine_ls_structure_factor_coef Fsqd
_refine_ls_weighting_details 'w=1/[\s^2^(Fo^2^)+(0.0321P)^2^+3.9104P] where P=(Fo^2^+2Fc^2^)/3'
_refine_ls_weighting_scheme calc
_refine_ls_wR_factor_gt 0.0844
_refine_ls_wR_factor_ref 0.0898
_reflns_Friedel_coverage 0.000
_reflns_number_gt 3110
_reflns_number_total 3709
_reflns_threshold_expression 'I > 2\s(I)'
_cod_data_source_file ja7b11663_si_009.cif
_cod_data_source_block mo_dd77d_0m
_cod_database_code 4126803
_shelx_shelxl_version_number 2014/7
_shelx_space_group_comment
;
The symmetry employed for this shelxl refinement is uniquely defined
by the following loop, which should always be used as a source of
symmetry information in preference to the above space-group names.
They are only intended as comments.
;
_shelx_estimated_absorpt_t_max 0.990
_shelx_estimated_absorpt_t_min 0.980
_olex2_refinement_description
;
1. Fixed Uiso
 At 1.2 times of:
  All C(H) groups, All C(H,H) groups
 At 1.5 times of:
  All C(H,H,H) groups, All N(H) groups
2.a Ternary CH refined with riding coordinates:
 C1(H1), C4(H4)
2.b Secondary CH2 refined with riding coordinates:
 C10(H10A,H10B)
2.c Aromatic/amide H refined with riding coordinates:
 C2(H2A), C3(H3), C5(H5), C6(H6), C13(H13), C14(H14), C16(H16), C17(H17)
2.d Idealised Me refined as rotating group:
 C9(H9A,H9B,H9C), C18(H18A,H18B,H18C)
;
_olex2_exptl_crystal_mounting_method 'the crystal was mounted on a loop with spindle axis of 3 1 1.'
_olex2_submission_original_sample_id benzene_p-MeOacetophenone
_olex2_submission_special_instructions 'No special instructions were received'

loop_
_space_group_symop_operation_xyz
'x, y, z'
'-x, y, -z+1/2'
'x+1/2, y+1/2, z'
'-x+1/2, y+1/2, -z+1/2'
'-x, -y, -z'
'x, -y, z-1/2'
'-x+1/2, -y+1/2, -z'
'x+1/2, -y+1/2, z-1/2'

loop_
_atom_site_label
_atom_site_type_symbol
_atom_site_fract_x
_atom_site_fract_y
_atom_site_fract_z
_atom_site_U_iso_or_equiv
_atom_site_adp_type
_atom_site_occupancy
_atom_site_site_symmetry_order
_atom_site_calc_flag
_atom_site_refinement_flags_posn
O1 O 0.02223(4) 0.49882(9) 0.37149(6) 0.0174(2) Uani 1 1 d .
O2 O 0.21464(5) 0.70802(10) 0.57338(6) 0.0186(2) Uani 1 1 d .
O3 O 0.37430(5) 0.23460(10) 0.44486(7) 0.0263(2) Uani 1 1 d .
O4 O 0.59208(5) 0.60468(10) 0.74358(6) 0.0232(2) Uani 1 1 d .
N1 N 0.12139(5) 0.57698(11) 0.36910(7) 0.0152(2) Uani 1 1 d .
N2 N 0.18411(6) 0.62134(12) 0.43644(7) 0.0162(2) Uani 1 1 d .
H2 H 0.2094(9) 0.6732(17) 0.4238(10) 0.024 Uiso 1 1 d R
N3 N 0.11053(5) 0.60285(11) 0.48869(7) 0.0139(2) Uani 1 1 d .
C1 C 0.12568(7) 0.47376(14) 0.30874(9) 0.0176(3) Uani 1 1 d .
H1 H 0.0783 0.4461 0.2677 0.022(4) Uiso 1 1 calc R
C2 C 0.15786(7) 0.53825(15) 0.25773(8) 0.0194(3) Uani 1 1 d .
H2A H 0.1352 0.6124 0.2204 0.023(4) Uiso 1 1 calc R
C3 C 0.21678(7) 0.49564(15) 0.26277(9) 0.0211(3) Uani 1 1 d .
H3 H 0.2327 0.5377 0.2259 0.025 Uiso 1 1 calc R
C4 C 0.26008(7) 0.38549(14) 0.32268(9) 0.0199(3) Uani 1 1 d .
H4 H 0.2735 0.3190 0.2893 0.024 Uiso 1 1 calc R
C5 C 0.22276(7) 0.30983(14) 0.36383(9) 0.0214(3) Uani 1 1 d .
H5 H 0.2432 0.2299 0.3964 0.026 Uiso 1 1 calc R
C6 C 0.16276(7) 0.34867(14) 0.35708(9) 0.0202(3) Uani 1 1 d .
H6 H 0.1422 0.2943 0.3843 0.024 Uiso 1 1 calc R
C7 C 0.07812(6) 0.55251(13) 0.40560(8) 0.0136(3) Uani 1 1 d .
C8 C 0.17473(6) 0.65011(12) 0.50687(8) 0.0145(3) Uani 1 1 d .
C9 C 0.08121(7) 0.59885(14) 0.54874(8) 0.0175(3) Uani 1 1 d .
H9A H 0.0354 0.6386 0.5215 0.026 Uiso 1 1 calc GR
H9B H 0.1099 0.6516 0.6004 0.026 Uiso 1 1 calc GR
H9C H 0.0785 0.5037 0.5648 0.026 Uiso 1 1 calc GR
C10 C 0.32458(7) 0.45402(14) 0.39163(9) 0.0183(3) Uani 1 1 d .
H10A H 0.3462 0.5072 0.3620 0.022 Uiso 1 1 calc R
H10B H 0.3107 0.5199 0.4241 0.022 Uiso 1 1 calc R
C11 C 0.37755(7) 0.35864(14) 0.45564(9) 0.0182(3) Uani 1 1 d .
C12 C 0.43361(6) 0.42228(13) 0.53264(8) 0.0160(3) Uani 1 1 d .
C13 C 0.47869(7) 0.33986(13) 0.59924(9) 0.0171(3) Uani 1 1 d .
H13 H 0.4729 0.2433 0.5950 0.021 Uiso 1 1 calc R
C14 C 0.53203(7) 0.39582(14) 0.67180(9) 0.0177(3) Uani 1 1 d .
H14 H 0.5621 0.3382 0.7170 0.021 Uiso 1 1 calc R
C15 C 0.54089(7) 0.53772(14) 0.67742(9) 0.0176(3) Uani 1 1 d .
C16 C 0.49604(7) 0.62189(14) 0.61149(9) 0.0195(3) Uani 1 1 d .
H16 H 0.5019 0.7184 0.6156 0.023 Uiso 1 1 calc R
C17 C 0.44316(7) 0.56473(14) 0.54036(9) 0.0179(3) Uani 1 1 d .
H17 H 0.4127 0.6227 0.4958 0.021 Uiso 1 1 calc R
C18 C 0.63816(7) 0.52344(15) 0.81409(9) 0.0240(3) Uani 1 1 d .
H18A H 0.6594 0.4547 0.7929 0.036 Uiso 1 1 calc GR
H18B H 0.6132 0.4775 0.8414 0.036 Uiso 1 1 calc GR
H18C H 0.6734 0.5824 0.8563 0.036 Uiso 1 1 calc GR

loop_
_atom_site_aniso_label
_atom_site_aniso_U_11
_atom_site_aniso_U_22
_atom_site_aniso_U_33
_atom_site_aniso_U_23
_atom_site_aniso_U_13
_atom_site_aniso_U_12
O1 0.0112(4) 0.0186(5) 0.0200(5) -0.0010(4) 0.0048(4) -0.0023(4)
O2 0.0153(5) 0.0200(5) 0.0181(5) -0.0049(4) 0.0056(4) -0.0047(4)
O3 0.0221(5) 0.0164(5) 0.0356(6) -0.0057(4) 0.0089(5) 0.0007(4)
O4 0.0199(5) 0.0181(5) 0.0246(5) -0.0002(4) 0.0037(4) -0.0008(4)
N1 0.0109(5) 0.0169(5) 0.0167(5) -0.0044(4) 0.0053(4) -0.0026(4)
N2 0.0116(5) 0.0181(6) 0.0187(6) -0.0053(5) 0.0067(5) -0.0063(4)
N3 0.0122(5) 0.0132(5) 0.0161(5) -0.0002(4) 0.0061(4) -0.0007(4)
C1 0.0138(6) 0.0196(7) 0.0188(6) -0.0065(5) 0.0067(5) -0.0021(5)
C2 0.0186(7) 0.0231(7) 0.0142(6) -0.0032(5) 0.0054(5) -0.0007(5)
C3 0.0197(7) 0.0283(7) 0.0154(6) -0.0043(6) 0.0081(6) -0.0022(6)
C4 0.0158(6) 0.0217(7) 0.0226(7) -0.0069(6) 0.0090(6) 0.0002(5)
C5 0.0187(7) 0.0144(6) 0.0281(8) -0.0046(5) 0.0079(6) -0.0029(5)
C6 0.0185(7) 0.0157(6) 0.0268(7) -0.0049(5) 0.0105(6) -0.0052(5)
C7 0.0125(6) 0.0103(6) 0.0166(6) 0.0016(5) 0.0053(5) 0.0018(5)
C8 0.0130(6) 0.0112(6) 0.0194(6) 0.0005(5) 0.0075(5) 0.0003(5)
C9 0.0184(7) 0.0184(6) 0.0175(6) 0.0011(5) 0.0096(5) -0.0011(5)
C10 0.0152(6) 0.0179(6) 0.0219(7) -0.0023(5) 0.0082(6) -0.0012(5)
C11 0.0159(6) 0.0178(7) 0.0249(7) -0.0023(5) 0.0127(6) 0.0002(5)
C12 0.0150(6) 0.0157(6) 0.0214(7) -0.0002(5) 0.0117(6) 0.0007(5)
C13 0.0175(6) 0.0128(6) 0.0260(7) 0.0001(5) 0.0141(6) 0.0006(5)
C14 0.0158(6) 0.0180(6) 0.0210(7) 0.0044(5) 0.0098(6) 0.0041(5)
C15 0.0152(6) 0.0184(6) 0.0207(7) -0.0018(5) 0.0093(5) -0.0009(5)
C16 0.0196(7) 0.0132(6) 0.0261(7) 0.0000(5) 0.0107(6) 0.0003(5)
C17 0.0162(6) 0.0160(6) 0.0227(7) 0.0029(5) 0.0099(6) 0.0030(5)
C18 0.0204(7) 0.0240(7) 0.0224(7) 0.0016(6) 0.0050(6) -0.0011(6)

loop_
_atom_type_symbol
_atom_type_description
_atom_type_scat_dispersion_real
_atom_type_scat_dispersion_imag
_atom_type_scat_source
C C 0.0033 0.0016 'International Tables Vol C Tables 4.2.6.8 and 6.1.1.4'
H H 0.0000 0.0000 'International Tables Vol C Tables 4.2.6.8 and 6.1.1.4'
N N 0.0061 0.0033 'International Tables Vol C Tables 4.2.6.8 and 6.1.1.4'
O O 0.0106 0.0060 'International Tables Vol C Tables 4.2.6.8 and 6.1.1.4'

loop_
_geom_angle_atom_site_label_1
_geom_angle_atom_site_label_2
_geom_angle_atom_site_label_3
_geom_angle
C15 O4 C18 117.13(11)
N2 N1 C1 116.24(10)
C7 N1 N2 106.85(10)
C7 N1 C1 118.79(10)
N1 N2 H2 118.4(11)
C8 N2 N1 108.72(10)
C8 N2 H2 119.4(11)
C7 N3 C9 123.62(11)
C8 N3 C7 110.61(11)
C8 N3 C9 125.69(11)
N1 C1 H1 108.0
N1 C1 C2 109.19(11)
N1 C1 C6 110.38(11)
C2 C1 H1 108.0
C6 C1 H1 108.0
C6 C1 C2 113.01(11)
C1 C2 H2A 118.8
C3 C2 C1 122.45(13)
C3 C2 H2A 118.8
C2 C3 H3 117.7
C2 C3 C4 124.53(13)
C4 C3 H3 117.7
C3 C4 H4 108.9
C3 C4 C5 111.70(11)
C3 C4 C10 107.67(11)
C5 C4 H4 108.9
C5 C4 C10 110.69(12)
C10 C4 H4 108.9
C4 C5 H5 118.2
C6 C5 C4 123.50(13)
C6 C5 H5 118.2
C1 C6 H6 118.3
C5 C6 C1 123.47(13)
C5 C6 H6 118.3
O1 C7 N1 127.19(12)
O1 C7 N3 126.55(12)
N3 C7 N1 106.25(10)
O2 C8 N2 127.42(12)
O2 C8 N3 126.37(12)
N2 C8 N3 106.20(11)
N3 C9 H9A 109.5
N3 C9 H9B 109.5
N3 C9 H9C 109.5
H9A C9 H9B 109.5
H9A C9 H9C 109.5
H9B C9 H9C 109.5
C4 C10 H10A 108.3
C4 C10 H10B 108.3
H10A C10 H10B 107.4
C11 C10 C4 116.08(11)
C11 C10 H10A 108.3
C11 C10 H10B 108.3
O3 C11 C10 121.58(13)
O3 C11 C12 121.28(13)
C12 C11 C10 117.14(11)
C13 C12 C11 119.91(12)
C13 C12 C17 118.25(12)
C17 C12 C11 121.84(12)
C12 C13 H13 119.3
C14 C13 C12 121.44(12)
C14 C13 H13 119.3
C13 C14 H14 120.4
C13 C14 C15 119.18(12)
C15 C14 H14 120.4
O4 C15 C14 124.90(12)
O4 C15 C16 114.93(12)
C16 C15 C14 120.16(13)
C15 C16 H16 120.1
C17 C16 C15 119.87(13)
C17 C16 H16 120.1
C12 C17 H17 119.4
C16 C17 C12 121.10(13)
C16 C17 H17 119.4
O4 C18 H18A 109.5
O4 C18 H18B 109.5
O4 C18 H18C 109.5
H18A C18 H18B 109.5
H18A C18 H18C 109.5
H18B C18 H18C 109.5

loop_
_geom_bond_atom_site_label_1
_geom_bond_atom_site_label_2
_geom_bond_distance
O1 C7 1.2177(15)
O2 C8 1.2304(16)
O3 C11 1.2231(17)
O4 C15 1.3614(16)
O4 C18 1.4288(17)
N1 N2 1.4174(15)
N1 C1 1.4881(16)
N1 C7 1.3819(17)
N2 H2 0.852(18)
N2 C8 1.3590(17)
N3 C7 1.3816(16)
N3 C8 1.3810(16)
N3 C9 1.4532(16)
C1 H1 1.0000
C1 C2 1.4996(19)
C1 C6 1.4991(19)
C2 H2A 0.9500
C2 C3 1.326(2)
C3 H3 0.9500
C3 C4 1.502(2)
C4 H4 1.0000
C4 C5 1.503(2)
C4 C10 1.5389(18)
C5 H5 0.9500
C5 C6 1.3271(19)
C6 H6 0.9500
C9 H9A 0.9800
C9 H9B 0.9800
C9 H9C 0.9800
C10 H10A 0.9900
C10 H10B 0.9900
C10 C11 1.5156(19)
C11 C12 1.4879(19)
C12 C13 1.3924(19)
C12 C17 1.4044(18)
C13 H13 0.9500
C13 C14 1.3910(19)
C14 H14 0.9500
C14 C15 1.3968(19)
C15 C16 1.3948(19)
C16 H16 0.9500
C16 C17 1.3784(19)
C17 H17 0.9500
C18 H18A 0.9800
C18 H18B 0.9800
C18 H18C 0.9800

loop_
_geom_hbond_atom_site_label_D
_geom_hbond_atom_site_label_H
_geom_hbond_atom_site_label_A
_geom_hbond_distance_DH
_geom_hbond_distance_HA
_geom_hbond_distance_DA
_geom_hbond_angle_DHA
_geom_hbond_site_symmetry_A
N2 H2 O2 0.852(18) 2.017(18) 2.8483(15) 165.2(16) 7_566

loop_
_geom_torsion_atom_site_label_1
_geom_torsion_atom_site_label_2
_geom_torsion_atom_site_label_3
_geom_torsion_atom_site_label_4
_geom_torsion
O3 C11 C12 C13 -8.0(2)
O3 C11 C12 C17 171.41(13)
O4 C15 C16 C17 178.55(12)
N1 N2 C8 O2 -169.50(12)
N1 N2 C8 N3 9.69(13)
N1 C1 C2 C3 116.82(14)
N1 C1 C6 C5 -113.78(15)
N2 N1 C1 C2 -67.16(14)
N2 N1 C1 C6 57.64(14)
N2 N1 C7 O1 -171.17(12)
N2 N1 C7 N3 9.59(13)
C1 N1 N2 C8 -147.50(11)
C1 N1 C7 O1 -37.26(19)
C1 N1 C7 N3 143.50(11)
C1 C2 C3 C4 -3.8(2)
C2 C1 C6 C5 8.81(19)
C2 C3 C4 C5 11.25(19)
C2 C3 C4 C10 -110.48(15)
C3 C4 C5 C6 -8.79(19)
C3 C4 C10 C11 -176.25(11)
C4 C5 C6 C1 -1.0(2)
C4 C10 C11 O3 11.36(19)
C4 C10 C11 C12 -168.28(11)
C5 C4 C10 C11 61.40(15)
C6 C1 C2 C3 -6.43(18)
C7 N1 N2 C8 -12.24(13)
C7 N1 C1 C2 163.08(11)
C7 N1 C1 C6 -72.12(14)
C7 N3 C8 O2 175.51(12)
C7 N3 C8 N2 -3.70(14)
C8 N3 C7 O1 176.89(12)
C8 N3 C7 N1 -3.87(14)
C9 N3 C7 O1 -0.2(2)
C9 N3 C7 N1 179.04(11)
C9 N3 C8 O2 -7.5(2)
C9 N3 C8 N2 173.33(11)
C10 C4 C5 C6 111.18(15)
C10 C11 C12 C13 171.59(12)
C10 C11 C12 C17 -8.95(19)
C11 C12 C13 C14 179.42(12)
C11 C12 C17 C16 -178.92(12)
C12 C13 C14 C15 -0.7(2)
C13 C12 C17 C16 0.6(2)
C13 C14 C15 O4 -177.97(12)
C13 C14 C15 C16 1.0(2)
C14 C15 C16 C17 -0.5(2)
C15 C16 C17 C12 -0.3(2)
C17 C12 C13 C14 -0.05(19)
C18 O4 C15 C14 -2.97(19)
C18 O4 C15 C16 178.05(12)
